data_1552380
loop_
_publ_author_name
'Yin, Xiaodong'
'Low, Jonathan Z.'
'Fallon, Kealan'
'Paley, Daniel W.'
'Campos, Luis'

_publ_section_title
;
 The Butterfly Effect in Bisfluorenylidene-based Dihydroacenes:
 Aggregation Induced Emission and Spin Switching
;
_journal_name_full 'Chemical Science'
_journal_paper_doi 10.1039/C9SC04096J
_journal_year 2019
_chemical_formula_moiety 'C48 H28, 0.5(C H Cl3)'
_chemical_formula_sum 'C48.5 H28.5 Cl1.5'
_chemical_formula_weight 664.39
_space_group_crystal_system monoclinic
_space_group_IT_number 15
_space_group_name_Hall '-C 2yc'
_space_group_name_H-M_alt 'C 1 2/c 1'
_symmetry_space_group_name_Hall '-C 2yc'
_symmetry_space_group_name_H-M 'C 1 2/c 1'
_atom_sites_solution_hydrogens geom
_audit_creation_date 2015-11-17
_audit_creation_method
;
Olex2 1.2
(compiled 2015.09.30 svn.r3233 for OlexSys, GUI svn.r5103)
;
_audit_update_record
;
2019-08-15 deposited with the CCDC.    2019-10-07 downloaded from the CCDC.
;
_cell_angle_alpha 90
_cell_angle_beta 92.2024(7)
_cell_angle_gamma 90
_cell_formula_units_Z 8
_cell_length_a 17.38224(13)
_cell_length_b 15.79468(12)
_cell_length_c 24.01834(18)
_cell_measurement_reflns_used 26959
_cell_measurement_temperature 104(7)
_cell_measurement_theta_max 71.3700
_cell_measurement_theta_min 4.2110
_cell_volume 6589.29(9)
_computing_cell_refinement
;
CrysAlisPro, Agilent Technologies,
Version 1.171.37.34 (release 22-05-2014 CrysAlis171 .NET)
(compiled May 22 2014,16:03:01)
;
_computing_data_collection
;
CrysAlisPro, Agilent Technologies,
Version 1.171.37.34 (release 22-05-2014 CrysAlis171 .NET)
(compiled May 22 2014,16:03:01)
;
_computing_data_reduction
;
CrysAlisPro, Agilent Technologies,
Version 1.171.37.34 (release 22-05-2014 CrysAlis171 .NET)
(compiled May 22 2014,16:03:01)
;
_computing_molecular_graphics 'Olex2 (Dolomanov et al., 2009)'
_computing_publication_material 'Olex2 (Dolomanov et al., 2009)'
_computing_structure_refinement 'ShelXL (Sheldrick, 2015)'
_computing_structure_solution 'ShelXS (Sheldrick, 2008)'
_diffrn_ambient_environment N~2~
_diffrn_ambient_temperature 104(7)
_diffrn_detector 'CCD plate'
_diffrn_detector_area_resol_mean 8.0549
_diffrn_detector_type EosS2
_diffrn_measured_fraction_theta_full 1.000
_diffrn_measured_fraction_theta_max 0.996
_diffrn_measurement_details
;
#__ type_ start__ end____ width___ exp.time_
  1 omega    9.00  103.00   1.0000    1.0000
omega____ theta____ kappa____ phi______ frames
    -       35.5316   77.0000   60.0000 94

#__ type_ start__ end____ width___ exp.time_
  2 omega  -32.00   52.00   1.0000    1.0000
omega____ theta____ kappa____ phi______ frames
    -       35.5316  -57.0000   30.0000 84

#__ type_ start__ end____ width___ exp.time_
  3 omega  -34.00   55.00   1.0000    1.0000
omega____ theta____ kappa____ phi______ frames
    -       35.5316  -37.0000   60.0000 89

#__ type_ start__ end____ width___ exp.time_
  4 omega    1.00   74.00   1.0000    1.0000
omega____ theta____ kappa____ phi______ frames
    -       35.5316  -99.0000 -180.0000 73

#__ type_ start__ end____ width___ exp.time_
  5 omega    1.00   74.00   1.0000    1.0000
omega____ theta____ kappa____ phi______ frames
    -       35.5316  -99.0000   90.0000 73

#__ type_ start__ end____ width___ exp.time_
  6 omega   19.00  103.00   1.0000    1.0000
omega____ theta____ kappa____ phi______ frames
    -       35.5316   57.0000 -120.0000 84

#__ type_ start__ end____ width___ exp.time_
  7 omega    1.00   74.00   1.0000    1.0000
omega____ theta____ kappa____ phi______ frames
    -       35.5316  -99.0000  -60.0000 73

#__ type_ start__ end____ width___ exp.time_
  8 omega   19.00  103.00   1.0000    1.0000
omega____ theta____ kappa____ phi______ frames
    -       35.5316   57.0000  -60.0000 84

#__ type_ start__ end____ width___ exp.time_
  9 omega    6.00  107.00   1.0000    1.0000
omega____ theta____ kappa____ phi______ frames
    -       35.5316   19.0000 -120.0000 101

#__ type_ start__ end____ width___ exp.time_
 10 omega    9.00  103.00   1.0000    1.0000
omega____ theta____ kappa____ phi______ frames
    -       35.5316   77.0000    0.0000 94

#__ type_ start__ end____ width___ exp.time_
 11 omega   39.00  109.00   1.0000    3.0000
omega____ theta____ kappa____ phi______ frames
    -      108.0000  -94.0000    0.0000 70

#__ type_ start__ end____ width___ exp.time_
 12 omega   37.00   95.00   1.0000    3.0000
omega____ theta____ kappa____ phi______ frames
    -      108.0000  -24.0000  126.8798 58

#__ type_ start__ end____ width___ exp.time_
 13 omega   40.00   99.00   1.0000    3.0000
omega____ theta____ kappa____ phi______ frames
    -      108.0000  -45.0000 -180.0000 59

#__ type_ start__ end____ width___ exp.time_
 14 omega   38.00   91.00   1.0000    3.0000
omega____ theta____ kappa____ phi______ frames
    -      108.0000  -30.0000   30.0000 53

#__ type_ start__ end____ width___ exp.time_
 15 omega   90.00  175.00   1.0000    3.0000
omega____ theta____ kappa____ phi______ frames
    -      108.0000   61.0000   30.0000 85

#__ type_ start__ end____ width___ exp.time_
 16 omega   90.00  175.00   1.0000    3.0000
omega____ theta____ kappa____ phi______ frames
    -      108.0000   61.0000   60.0000 85

#__ type_ start__ end____ width___ exp.time_
 17 omega   39.00   94.00   1.0000    3.0000
omega____ theta____ kappa____ phi______ frames
    -      108.0000  -40.0000  -76.9681 55

#__ type_ start__ end____ width___ exp.time_
 18 omega   37.00   97.00   1.0000    3.0000
omega____ theta____ kappa____ phi______ frames
    -      108.0000  -23.0000  -82.6395 60

#__ type_ start__ end____ width___ exp.time_
 19 omega   39.00  109.00   1.0000    3.0000
omega____ theta____ kappa____ phi______ frames
    -      108.0000  -94.0000  120.0000 70

#__ type_ start__ end____ width___ exp.time_
 20 omega   38.00  116.00   1.0000    3.0000
omega____ theta____ kappa____ phi______ frames
    -      108.0000 -111.0000  120.0000 78

#__ type_ start__ end____ width___ exp.time_
 21 omega   38.00  116.00   1.0000    3.0000
omega____ theta____ kappa____ phi______ frames
    -      108.0000 -111.0000 -120.0000 78

#__ type_ start__ end____ width___ exp.time_
 22 omega   87.00  178.00   1.0000    3.0000
omega____ theta____ kappa____ phi______ frames
    -      108.0000   30.0000   90.0000 91

#__ type_ start__ end____ width___ exp.time_
 23 omega   39.00  109.00   1.0000    3.0000
omega____ theta____ kappa____ phi______ frames
    -      108.0000  -94.0000  150.0000 70

#__ type_ start__ end____ width___ exp.time_
 24 omega  100.00  178.00   1.0000    3.0000
omega____ theta____ kappa____ phi______ frames
    -      108.0000  111.0000   30.0000 78

#__ type_ start__ end____ width___ exp.time_
 25 omega   40.00  135.00   1.0000    3.0000
omega____ theta____ kappa____ phi______ frames
    -      108.0000  -77.0000    0.0000 95

#__ type_ start__ end____ width___ exp.time_
 26 omega   87.00  178.00   1.0000    3.0000
omega____ theta____ kappa____ phi______ frames
    -      108.0000   30.0000 -150.0000 91

#__ type_ start__ end____ width___ exp.time_
 27 omega   38.00  116.00   1.0000    3.0000
omega____ theta____ kappa____ phi______ frames
    -      108.0000 -111.0000  -60.0000 78

#__ type_ start__ end____ width___ exp.time_
 28 omega   38.00  116.00   1.0000    3.0000
omega____ theta____ kappa____ phi______ frames
    -      108.0000 -111.0000  -30.0000 78

#__ type_ start__ end____ width___ exp.time_
 29 omega   70.00  178.00   1.0000    3.0000
omega____ theta____ kappa____ phi______ frames
    -      108.0000   15.0000 -180.0000 108

#__ type_ start__ end____ width___ exp.time_
 30 omega   87.00  178.00   1.0000    3.0000
omega____ theta____ kappa____ phi______ frames
    -      108.0000   30.0000  -30.0000 91

#__ type_ start__ end____ width___ exp.time_
 31 omega   40.00  138.00   1.0000    3.0000
omega____ theta____ kappa____ phi______ frames
    -      108.0000  -83.0000 -155.3576 98

#__ type_ start__ end____ width___ exp.time_
 32 omega  100.00  178.00   1.0000    3.0000
omega____ theta____ kappa____ phi______ frames
    -      108.0000  111.0000  -90.0000 78

#__ type_ start__ end____ width___ exp.time_
 33 omega   38.00  116.00   1.0000    3.0000
omega____ theta____ kappa____ phi______ frames
    -      108.0000 -111.0000   60.0000 78

#__ type_ start__ end____ width___ exp.time_
 34 omega   39.00  109.00   1.0000    3.0000
omega____ theta____ kappa____ phi______ frames
    -      108.0000  -94.0000 -180.0000 70

#__ type_ start__ end____ width___ exp.time_
 35 omega   38.00   91.00   1.0000    3.0000
omega____ theta____ kappa____ phi______ frames
    -      108.0000  -30.0000  -30.0000 53

#__ type_ start__ end____ width___ exp.time_
 36 omega   40.00  135.00   1.0000    3.0000
omega____ theta____ kappa____ phi______ frames
    -      108.0000  -77.0000  -90.0000 95

#__ type_ start__ end____ width___ exp.time_
 37 omega   90.00  161.00   1.0000    3.0000
omega____ theta____ kappa____ phi______ frames
    -      108.0000   61.0000 -120.0000 71
;
_diffrn_measurement_device 'four-circle diffractometer'
_diffrn_measurement_device_type 'SuperNova, Dual, Cu at zero, EosS2'
_diffrn_measurement_method '\w scans'
_diffrn_orient_matrix_UB_11 -0.0722860000
_diffrn_orient_matrix_UB_12 -0.0565157000
_diffrn_orient_matrix_UB_13 -0.0007348000
_diffrn_orient_matrix_UB_21 -0.0343572000
_diffrn_orient_matrix_UB_22 0.0505383000
_diffrn_orient_matrix_UB_23 -0.0498688000
_diffrn_orient_matrix_UB_31 0.0383224000
_diffrn_orient_matrix_UB_32 -0.0613116000
_diffrn_orient_matrix_UB_33 -0.0403899000
_diffrn_radiation_monochromator mirror
_diffrn_radiation_probe x-ray
_diffrn_radiation_type CuK\a
_diffrn_radiation_wavelength 1.54184
_diffrn_reflns_av_R_equivalents 0.0587
_diffrn_reflns_av_unetI/netI 0.0269
_diffrn_reflns_Laue_measured_fraction_full 1.000
_diffrn_reflns_Laue_measured_fraction_max 0.996
_diffrn_reflns_limit_h_max 21
_diffrn_reflns_limit_h_min -20
_diffrn_reflns_limit_k_max 18
_diffrn_reflns_limit_k_min -19
_diffrn_reflns_limit_l_max 27
_diffrn_reflns_limit_l_min -29
_diffrn_reflns_number 47924
_diffrn_reflns_point_group_measured_fraction_full 1.000
_diffrn_reflns_point_group_measured_fraction_max 0.996
_diffrn_reflns_theta_full 67.684
_diffrn_reflns_theta_max 71.585
_diffrn_reflns_theta_min 4.165
_diffrn_source 'sealed X-ray tube'
_diffrn_source_type 'SuperNova (Cu) X-ray Source'
_exptl_absorpt_coefficient_mu 1.668
_exptl_absorpt_correction_T_max 0.873
_exptl_absorpt_correction_T_min 0.658
_exptl_absorpt_correction_type gaussian
_exptl_absorpt_process_details
;
CrysAlisPro, Agilent Technologies,
Version 1.171.37.34 (release 22-05-2014 CrysAlis171 .NET)
(compiled May 22 2014,16:03:01)
Numerical absorption correction based on gaussian integration over
            a multifaceted crystal model
Empirical absorption correction using spherical harmonics,
 implemented in SCALE3 ABSPACK scaling algorithm.
;
_exptl_crystal_colour colourless
_exptl_crystal_density_diffrn 1.339
_exptl_crystal_description irregular
_exptl_crystal_F_000 2760
_exptl_crystal_size_max 0.4292
_exptl_crystal_size_mid 0.1441
_exptl_crystal_size_min 0.0904
_refine_diff_density_max 0.518
_refine_diff_density_min -0.615
_refine_diff_density_rms 0.054
_refine_ls_extinction_method none
_refine_ls_goodness_of_fit_ref 1.023
_refine_ls_hydrogen_treatment constr
_refine_ls_matrix_type full
_refine_ls_number_parameters 469
_refine_ls_number_reflns 6423
_refine_ls_number_restraints 0
_refine_ls_restrained_S_all 1.023
_refine_ls_R_factor_all 0.0544
_refine_ls_R_factor_gt 0.0531
_refine_ls_shift/su_max 0.004
_refine_ls_shift/su_mean 0.001
_refine_ls_structure_factor_coef Fsqd
_refine_ls_weighting_details 'w=1/[\s^2^(Fo^2^)+(0.0770P)^2^+9.6540P] where P=(Fo^2^+2Fc^2^)/3'
_refine_ls_weighting_scheme calc
_refine_ls_wR_factor_gt 0.1402
_refine_ls_wR_factor_ref 0.1415
_reflns_Friedel_coverage 0.000
_reflns_number_gt 6166
_reflns_number_total 6423
_reflns_threshold_expression 'I > 2\s(I)'
_cod_data_source_file c9sc04096j2.cif
_cod_data_source_block bFP
_cod_original_formula_sum 'C48.50 H28.50 Cl1.50'
_cod_database_code 1552380
_chemical_oxdiff_formula 'c48.5 h28.5 cl1.5'
_shelx_space_group_comment
;
The symmetry employed for this shelxl refinement is uniquely defined
by the following loop, which should always be used as a source of
symmetry information in preference to the above space-group names.
They are only intended as comments.
;
_reflns_odcompleteness_completeness 99.95
_reflns_odcompleteness_iscentric 1
_reflns_odcompleteness_theta 66.97
_olex2_refinement_description
;
1. Fixed Uiso
 At 1.2 times of:
  All C(H) groups
2. Others
 Fixed Sof: C51(0.5) H51(0.5) Cl52(0.5) Cl53(0.5) Cl54(0.5)
3.a Ternary CH refined with riding coordinates:
 C51(H51)
3.b Aromatic/amide H refined with riding coordinates:
 C3(H3), C5(H5), C6(H6), C7(H7), C8(H8), C10(H10), C14(H14), C16(H16),
 C17(H17), C18(H18), C19(H19), C21(H21), C25(H25), C26(H26), C27(H27), C28(H28),
  C31(H31), C32(H32), C33(H33), C34(H34), C38(H38), C39(H39), C40(H40),
 C41(H41), C44(H44), C45(H45), C46(H46), C47(H47)
;
_shelx_shelxl_version_number 2014/7
_olex2_submission_special_instructions 'No special instructions were received'

loop_
_space_group_symop_operation_xyz
'x, y, z'
'-x, y, -z+1/2'
'x+1/2, y+1/2, z'
'-x+1/2, y+1/2, -z+1/2'
'-x, -y, -z'
'x, -y, z-1/2'
'-x+1/2, -y+1/2, -z'
'x+1/2, -y+1/2, z-1/2'

loop_
_atom_site_label
_atom_site_type_symbol
_atom_site_fract_x
_atom_site_fract_y
_atom_site_fract_z
_atom_site_U_iso_or_equiv
_atom_site_adp_type
_atom_site_occupancy
_atom_site_site_symmetry_order
_atom_site_calc_flag
_atom_site_refinement_flags_posn
_atom_site_refinement_flags_occupancy
_atom_site_disorder_assembly
_atom_site_disorder_group
C1 C 0.44747(9) 0.72872(10) 0.33959(6) 0.0165(3) Uani 1 1 d . . . .
C2 C 0.47544(9) 0.81763(9) 0.33692(6) 0.0155(3) Uani 1 1 d . . . .
C3 C 0.54777(9) 0.84003(10) 0.32102(6) 0.0183(3) Uani 1 1 d . . . .
H3 H 0.5848 0.7972 0.3147 0.022 Uiso 1 1 calc R . . .
C4 C 0.56776(9) 0.92613(11) 0.31396(6) 0.0197(3) Uani 1 1 d . . . .
C5 C 0.64256(10) 0.95089(12) 0.29874(7) 0.0262(4) Uani 1 1 d . . . .
H5 H 0.6807 0.9090 0.2932 0.031 Uiso 1 1 calc R . . .
C6 C 0.66017(11) 1.03468(13) 0.29196(7) 0.0318(4) Uani 1 1 d . . . .
H6 H 0.7104 1.0505 0.2817 0.038 Uiso 1 1 calc R . . .
C7 C 0.60442(12) 1.09716(12) 0.30010(7) 0.0325(4) Uani 1 1 d . . . .
H7 H 0.6173 1.1551 0.2954 0.039 Uiso 1 1 calc R . . .
C8 C 0.53145(11) 1.07551(11) 0.31479(7) 0.0263(4) Uani 1 1 d . . . .
H8 H 0.4943 1.1186 0.3202 0.032 Uiso 1 1 calc R . . .
C9 C 0.51110(10) 0.98934(10) 0.32194(6) 0.0197(3) Uani 1 1 d . . . .
C10 C 0.43586(9) 0.96458(10) 0.33602(6) 0.0177(3) Uani 1 1 d . . . .
H10 H 0.3971 1.0064 0.3395 0.021 Uiso 1 1 calc R . . .
C11 C 0.41832(9) 0.88111(10) 0.34472(6) 0.0156(3) Uani 1 1 d . . . .
C12 C 0.34032(9) 0.84787(9) 0.35696(6) 0.0163(3) Uani 1 1 d . . . .
C13 C 0.31901(9) 0.78448(9) 0.31263(6) 0.0164(3) Uani 1 1 d . . . .
C14 C 0.25555(9) 0.78985(10) 0.27700(7) 0.0200(3) Uani 1 1 d . . . .
H14 H 0.2173 0.8313 0.2835 0.024 Uiso 1 1 calc R . . .
C15 C 0.24610(9) 0.73444(11) 0.23057(7) 0.0219(3) Uani 1 1 d . . . .
C16 C 0.18182(11) 0.74031(12) 0.19250(8) 0.0300(4) Uani 1 1 d . . . .
H16 H 0.1430 0.7814 0.1983 0.036 Uiso 1 1 calc R . . .
C17 C 0.17528(12) 0.68718(13) 0.14751(8) 0.0369(5) Uani 1 1 d . . . .
H17 H 0.1320 0.6918 0.1223 0.044 Uiso 1 1 calc R . . .
C18 C 0.23187(12) 0.62603(13) 0.13822(8) 0.0361(5) Uani 1 1 d . . . .
H18 H 0.2264 0.5893 0.1070 0.043 Uiso 1 1 calc R . . .
C19 C 0.29475(11) 0.61906(12) 0.17377(7) 0.0294(4) Uani 1 1 d . . . .
H19 H 0.3330 0.5778 0.1669 0.035 Uiso 1 1 calc R . . .
C20 C 0.30362(10) 0.67304(10) 0.22105(6) 0.0211(3) Uani 1 1 d . . . .
C21 C 0.36910(9) 0.66854(10) 0.25797(7) 0.0196(3) Uani 1 1 d . . . .
H21 H 0.4082 0.6280 0.2516 0.024 Uiso 1 1 calc R . . .
C22 C 0.37667(9) 0.72214(9) 0.30287(6) 0.0165(3) Uani 1 1 d . . . .
C23 C 0.47840(9) 0.66622(10) 0.37188(6) 0.0177(3) Uani 1 1 d . . . .
C24 C 0.54689(9) 0.67162(11) 0.41105(7) 0.0202(3) Uani 1 1 d . . . .
C25 C 0.58926(10) 0.73993(11) 0.43209(7) 0.0241(3) Uani 1 1 d . . . .
H25 H 0.5770 0.7959 0.4204 0.029 Uiso 1 1 calc R . . .
C26 C 0.64979(11) 0.72557(13) 0.47045(8) 0.0323(4) Uani 1 1 d . . . .
H26 H 0.6784 0.7722 0.4853 0.039 Uiso 1 1 calc R . . .
C27 C 0.66888(11) 0.64369(15) 0.48741(9) 0.0384(5) Uani 1 1 d . . . .
H27 H 0.7118 0.6347 0.5124 0.046 Uiso 1 1 calc R . . .
C28 C 0.62578(11) 0.57545(13) 0.46809(8) 0.0326(4) Uani 1 1 d . . . .
H28 H 0.6381 0.5196 0.4801 0.039 Uiso 1 1 calc R . . .
C29 C 0.56435(10) 0.58984(11) 0.43087(7) 0.0235(3) Uani 1 1 d . . . .
C30 C 0.50554(10) 0.53133(11) 0.40929(7) 0.0233(3) Uani 1 1 d . . . .
C31 C 0.49573(12) 0.44545(12) 0.42050(8) 0.0319(4) Uani 1 1 d . . . .
H31 H 0.5335 0.4150 0.4420 0.038 Uiso 1 1 calc R . . .
C32 C 0.42981(13) 0.40548(12) 0.39973(9) 0.0364(5) Uani 1 1 d . . . .
H32 H 0.4225 0.3469 0.4067 0.044 Uiso 1 1 calc R . . .
C33 C 0.37430(11) 0.45016(11) 0.36887(8) 0.0298(4) Uani 1 1 d . . . .
H33 H 0.3286 0.4222 0.3560 0.036 Uiso 1 1 calc R . . .
C34 C 0.38471(10) 0.53567(10) 0.35653(7) 0.0224(3) Uani 1 1 d . . . .
H34 H 0.3466 0.5657 0.3351 0.027 Uiso 1 1 calc R . . .
C35 C 0.45158(9) 0.57646(10) 0.37602(6) 0.0187(3) Uani 1 1 d . . . .
C36 C 0.30124(9) 0.86467(9) 0.40353(6) 0.0174(3) Uani 1 1 d . . . .
C37 C 0.32509(9) 0.92233(10) 0.45079(6) 0.0175(3) Uani 1 1 d . . . .
C38 C 0.38855(9) 0.97510(11) 0.46042(7) 0.0222(3) Uani 1 1 d . . . .
H38 H 0.4266 0.9799 0.4333 0.027 Uiso 1 1 calc R . . .
C39 C 0.39592(10) 1.02074(12) 0.50994(7) 0.0267(4) Uani 1 1 d . . . .
H39 H 0.4389 1.0572 0.5161 0.032 Uiso 1 1 calc R . . .
C40 C 0.34153(11) 1.01374(13) 0.55037(7) 0.0296(4) Uani 1 1 d . . . .
H40 H 0.3471 1.0458 0.5837 0.035 Uiso 1 1 calc R . . .
C41 C 0.27911(11) 0.96008(12) 0.54226(7) 0.0276(4) Uani 1 1 d . . . .
H41 H 0.2422 0.9542 0.5702 0.033 Uiso 1 1 calc R . . .
C42 C 0.27119(9) 0.91486(10) 0.49263(6) 0.0206(3) Uani 1 1 d . . . .
C43 C 0.21268(9) 0.85341(10) 0.47510(7) 0.0205(3) Uani 1 1 d . . . .
C44 C 0.15046(10) 0.82263(11) 0.50416(7) 0.0254(4) Uani 1 1 d . . . .
H44 H 0.1401 0.8438 0.5401 0.031 Uiso 1 1 calc R . . .
C45 C 0.10416(10) 0.76077(11) 0.47963(8) 0.0274(4) Uani 1 1 d . . . .
H45 H 0.0612 0.7397 0.4986 0.033 Uiso 1 1 calc R . . .
C46 C 0.12036(10) 0.72948(11) 0.42742(8) 0.0274(4) Uani 1 1 d . . . .
H46 H 0.0885 0.6865 0.4112 0.033 Uiso 1 1 calc R . . .
C47 C 0.18250(10) 0.75990(11) 0.39837(7) 0.0245(4) Uani 1 1 d . . . .
H47 H 0.1930 0.7376 0.3627 0.029 Uiso 1 1 calc R . . .
C48 C 0.22900(9) 0.82301(10) 0.42190(7) 0.0188(3) Uani 1 1 d . . . .
C51 C 0.5061(3) 0.3955(2) 0.27737(19) 0.0379(9) Uani 0.5 1 d . P A -1
H51 H 0.4789 0.4056 0.3127 0.045 Uiso 0.5 1 calc R P A -1
Cl52 Cl 0.59539(9) 0.44823(7) 0.28260(5) 0.0444(3) Uani 0.5 1 d . P A -1
Cl53 Cl 0.44987(10) 0.43724(10) 0.22290(5) 0.0564(4) Uani 0.5 1 d . P A -1
Cl54 Cl 0.51998(7) 0.28777(7) 0.27073(10) 0.0861(7) Uani 0.5 1 d . P A -1

loop_
_atom_site_aniso_label
_atom_site_aniso_U_11
_atom_site_aniso_U_22
_atom_site_aniso_U_33
_atom_site_aniso_U_23
_atom_site_aniso_U_13
_atom_site_aniso_U_12
C1 0.0163(7) 0.0142(7) 0.0195(7) -0.0030(5) 0.0052(6) 0.0000(5)
C2 0.0177(7) 0.0137(7) 0.0153(7) -0.0014(5) 0.0017(5) -0.0014(6)
C3 0.0189(7) 0.0183(8) 0.0178(7) -0.0044(6) 0.0034(6) -0.0007(6)
C4 0.0219(8) 0.0233(8) 0.0140(7) -0.0035(6) 0.0025(6) -0.0080(6)
C5 0.0250(8) 0.0341(10) 0.0200(8) -0.0052(7) 0.0057(6) -0.0115(7)
C6 0.0327(10) 0.0408(11) 0.0222(8) 0.0000(7) 0.0051(7) -0.0218(8)
C7 0.0450(11) 0.0276(9) 0.0246(8) 0.0032(7) -0.0011(8) -0.0224(8)
C8 0.0378(10) 0.0188(8) 0.0220(8) 0.0008(6) -0.0011(7) -0.0103(7)
C9 0.0269(8) 0.0180(8) 0.0142(7) -0.0001(6) 0.0009(6) -0.0056(6)
C10 0.0227(8) 0.0132(7) 0.0174(7) -0.0004(6) 0.0011(6) 0.0008(6)
C11 0.0176(7) 0.0150(7) 0.0142(7) -0.0009(5) 0.0012(5) -0.0004(6)
C12 0.0177(7) 0.0115(7) 0.0197(7) 0.0019(6) 0.0010(6) 0.0018(5)
C13 0.0187(7) 0.0129(7) 0.0179(7) 0.0018(5) 0.0039(6) -0.0024(6)
C14 0.0186(7) 0.0170(7) 0.0246(8) 0.0040(6) 0.0022(6) -0.0022(6)
C15 0.0232(8) 0.0207(8) 0.0217(8) 0.0063(6) -0.0010(6) -0.0098(6)
C16 0.0287(9) 0.0270(9) 0.0335(9) 0.0089(7) -0.0078(7) -0.0099(7)
C17 0.0407(11) 0.0368(11) 0.0319(10) 0.0080(8) -0.0147(8) -0.0197(9)
C18 0.0458(11) 0.0387(11) 0.0237(9) -0.0044(8) -0.0016(8) -0.0235(9)
C19 0.0339(9) 0.0308(9) 0.0240(8) -0.0057(7) 0.0067(7) -0.0163(8)
C20 0.0251(8) 0.0199(8) 0.0184(7) 0.0007(6) 0.0044(6) -0.0114(6)
C21 0.0211(8) 0.0157(7) 0.0225(8) -0.0016(6) 0.0064(6) -0.0037(6)
C22 0.0182(7) 0.0127(7) 0.0188(7) 0.0009(6) 0.0032(6) -0.0031(5)
C23 0.0181(7) 0.0147(7) 0.0208(7) -0.0021(6) 0.0051(6) 0.0006(6)
C24 0.0184(7) 0.0211(8) 0.0214(8) 0.0012(6) 0.0045(6) 0.0026(6)
C25 0.0215(8) 0.0247(8) 0.0260(8) 0.0012(7) 0.0009(6) -0.0018(6)
C26 0.0272(9) 0.0359(10) 0.0332(10) 0.0051(8) -0.0057(7) -0.0094(8)
C27 0.0278(9) 0.0468(12) 0.0398(11) 0.0163(9) -0.0116(8) -0.0049(8)
C28 0.0288(9) 0.0318(10) 0.0369(10) 0.0143(8) -0.0026(8) 0.0013(7)
C29 0.0236(8) 0.0234(8) 0.0239(8) 0.0044(6) 0.0042(6) 0.0034(7)
C30 0.0275(8) 0.0191(8) 0.0235(8) 0.0012(6) 0.0051(6) 0.0036(6)
C31 0.0427(11) 0.0194(9) 0.0334(10) 0.0055(7) -0.0010(8) 0.0048(8)
C32 0.0533(12) 0.0146(8) 0.0413(11) 0.0031(7) -0.0010(9) -0.0033(8)
C33 0.0383(10) 0.0167(8) 0.0346(9) -0.0024(7) 0.0029(8) -0.0060(7)
C34 0.0263(8) 0.0155(8) 0.0256(8) -0.0021(6) 0.0038(6) -0.0002(6)
C35 0.0229(8) 0.0135(7) 0.0202(7) -0.0016(6) 0.0075(6) 0.0016(6)
C36 0.0180(7) 0.0138(7) 0.0204(7) 0.0014(6) 0.0013(6) 0.0031(6)
C37 0.0199(7) 0.0150(7) 0.0176(7) 0.0008(6) 0.0002(6) 0.0053(6)
C38 0.0223(8) 0.0236(8) 0.0209(8) -0.0027(6) 0.0015(6) 0.0015(6)
C39 0.0258(8) 0.0293(9) 0.0246(8) -0.0061(7) -0.0033(7) 0.0009(7)
C40 0.0346(10) 0.0346(10) 0.0192(8) -0.0070(7) -0.0018(7) 0.0042(8)
C41 0.0303(9) 0.0327(9) 0.0201(8) -0.0017(7) 0.0055(7) 0.0045(7)
C42 0.0238(8) 0.0202(8) 0.0178(7) 0.0012(6) 0.0015(6) 0.0060(6)
C43 0.0222(8) 0.0180(7) 0.0216(8) 0.0036(6) 0.0039(6) 0.0055(6)
C44 0.0284(9) 0.0252(9) 0.0233(8) 0.0035(7) 0.0091(7) 0.0054(7)
C45 0.0248(8) 0.0235(9) 0.0347(9) 0.0084(7) 0.0128(7) 0.0013(7)
C46 0.0254(8) 0.0206(8) 0.0367(10) 0.0009(7) 0.0074(7) -0.0048(7)
C47 0.0250(8) 0.0220(8) 0.0271(8) -0.0015(7) 0.0078(6) -0.0021(6)
C48 0.0192(7) 0.0153(7) 0.0220(8) 0.0030(6) 0.0043(6) 0.0035(6)
C51 0.045(2) 0.0205(18) 0.050(2) 0.0031(16) 0.028(2) -0.0071(18)
Cl52 0.0465(7) 0.0309(5) 0.0568(7) 0.0021(4) 0.0141(6) 0.0026(5)
Cl53 0.0466(7) 0.0723(10) 0.0506(7) 0.0194(6) 0.0067(6) 0.0046(8)
Cl54 0.0399(8) 0.0222(5) 0.199(2) 0.0198(8) 0.0383(9) 0.0045(4)

loop_
_atom_type_symbol
_atom_type_description
_atom_type_scat_dispersion_real
_atom_type_scat_dispersion_imag
_atom_type_scat_source
C C 0.0181 0.0091 'International Tables Vol C Tables 4.2.6.8 and 6.1.1.4'
H H 0.0000 0.0000 'International Tables Vol C Tables 4.2.6.8 and 6.1.1.4'
Cl Cl 0.3639 0.7018 'International Tables Vol C Tables 4.2.6.8 and 6.1.1.4'

loop_
_exptl_crystal_face_index_h
_exptl_crystal_face_index_k
_exptl_crystal_face_index_l
_exptl_crystal_face_perp_dist
_exptl_oxdiff_crystal_face_indexfrac_h
_exptl_oxdiff_crystal_face_indexfrac_k
_exptl_oxdiff_crystal_face_indexfrac_l
_exptl_oxdiff_crystal_face_x
_exptl_oxdiff_crystal_face_y
_exptl_oxdiff_crystal_face_z
3 -5 -13 0.1695 3.3889 -4.8454 -13.0928 0.0385 0.2916 0.9558
7 -7 7 0.0776 6.6948 -6.5089 7.3498 -0.1215 -0.9255 0.3588
-3 5 13 0.1809 -3.2314 4.6944 13.2885 -0.0415 -0.3144 -0.9484
-7 7 -7 0.0452 -6.7306 6.5629 -7.1809 0.1209 0.9210 -0.3703
9 -4 -8 0.1804 8.6377 -4.2894 -8.0689 -0.3760 -0.1112 0.9199
-7 -6 -7 0.0587 -6.9418 -6.4789 -6.9782 0.8731 0.2591 0.4131
-10 3 6 0.1775 -10.1097 2.6165 6.1836 0.5784 0.1712 -0.7976
7 6 7 0.0315 6.9246 6.4870 6.9937 -0.8723 -0.2588 -0.4148
1 7 -11 0.1067 1.1625 7.0905 -11.2005 -0.4765 0.8770 0.0622
-7 -8 -1 0.0895 -6.6003 -8.2438 -1.3188 0.9440 -0.1241 0.3058

loop_
_geom_angle_atom_site_label_1
_geom_angle_atom_site_label_2
_geom_angle_atom_site_label_3
_geom_angle
C2 C1 C22 107.70(13)
C23 C1 C2 126.12(14)
C23 C1 C22 126.09(14)
C3 C2 C1 123.96(14)
C3 C2 C11 120.24(14)
C11 C2 C1 115.27(13)
C2 C3 H3 119.6
C2 C3 C4 120.80(15)
C4 C3 H3 119.6
C3 C4 C5 121.83(16)
C3 C4 C9 118.97(14)
C5 C4 C9 119.20(15)
C4 C5 H5 119.7
C6 C5 C4 120.55(18)
C6 C5 H5 119.7
C5 C6 H6 119.8
C5 C6 C7 120.31(17)
C7 C6 H6 119.8
C6 C7 H7 119.6
C8 C7 C6 120.72(17)
C8 C7 H7 119.6
C7 C8 H8 119.8
C7 C8 C9 120.48(18)
C9 C8 H8 119.8
C8 C9 C4 118.73(15)
C10 C9 C4 119.26(14)
C10 C9 C8 122.00(16)
C9 C10 H10 119.5
C11 C10 C9 120.93(15)
C11 C10 H10 119.5
C2 C11 C12 114.83(13)
C10 C11 C2 119.68(14)
C10 C11 C12 125.24(14)
C11 C12 C13 107.25(12)
C36 C12 C11 125.48(14)
C36 C12 C13 126.79(14)
C14 C13 C12 124.95(14)
C14 C13 C22 119.46(14)
C22 C13 C12 114.88(13)
C13 C14 H14 119.4
C13 C14 C15 121.11(15)
C15 C14 H14 119.4
C16 C15 C14 121.96(16)
C20 C15 C14 119.11(14)
C20 C15 C16 118.90(16)
C15 C16 H16 119.7
C17 C16 C15 120.51(19)
C17 C16 H16 119.7
C16 C17 H17 119.7
C16 C17 C18 120.68(18)
C18 C17 H17 119.7
C17 C18 H18 119.8
C19 C18 C17 120.37(18)
C19 C18 H18 119.8
C18 C19 H19 119.7
C18 C19 C20 120.67(19)
C20 C19 H19 119.7
C15 C20 C19 118.88(16)
C21 C20 C15 119.18(14)
C21 C20 C19 121.92(17)
C20 C21 H21 119.6
C22 C21 C20 120.72(15)
C22 C21 H21 119.6
C13 C22 C1 115.03(13)
C21 C22 C1 124.05(14)
C21 C22 C13 120.40(14)
C1 C23 C24 127.56(14)
C1 C23 C35 127.64(14)
C24 C23 C35 104.80(13)
C25 C24 C23 132.27(15)
C25 C24 C29 119.05(15)
C29 C24 C23 108.53(14)
C24 C25 H25 120.3
C26 C25 C24 119.41(17)
C26 C25 H25 120.3
C25 C26 H26 119.6
C25 C26 C27 120.75(18)
C27 C26 H26 119.6
C26 C27 H27 119.8
C28 C27 C26 120.39(17)
C28 C27 H27 119.8
C27 C28 H28 120.6
C27 C28 C29 118.89(17)
C29 C28 H28 120.6
C24 C29 C30 108.83(15)
C28 C29 C24 121.36(17)
C28 C29 C30 129.64(16)
C31 C30 C29 129.56(17)
C31 C30 C35 121.33(17)
C35 C30 C29 108.94(15)
C30 C31 H31 120.7
C32 C31 C30 118.66(17)
C32 C31 H31 120.7
C31 C32 H32 119.7
C31 C32 C33 120.64(17)
C33 C32 H32 119.7
C32 C33 H33 119.6
C32 C33 C34 120.84(18)
C34 C33 H33 119.6
C33 C34 H34 120.4
C35 C34 C33 119.28(16)
C35 C34 H34 120.4
C30 C35 C23 108.41(14)
C34 C35 C23 132.32(15)
C34 C35 C30 119.14(15)
C12 C36 C37 127.55(14)
C12 C36 C48 127.46(14)
C48 C36 C37 104.71(13)
C38 C37 C36 132.97(14)
C38 C37 C42 118.45(15)
C42 C37 C36 108.51(14)
C37 C38 H38 120.1
C39 C38 C37 119.82(16)
C39 C38 H38 120.1
C38 C39 H39 119.5
C40 C39 C38 120.96(17)
C40 C39 H39 119.5
C39 C40 H40 119.9
C41 C40 C39 120.15(16)
C41 C40 H40 119.9
C40 C41 H41 120.5
C40 C41 C42 119.07(16)
C42 C41 H41 120.5
C37 C42 C43 109.06(14)
C41 C42 C37 121.52(16)
C41 C42 C43 129.39(16)
C44 C43 C42 129.26(16)
C44 C43 C48 121.55(16)
C48 C43 C42 109.13(14)
C43 C44 H44 120.6
C45 C44 C43 118.82(16)
C45 C44 H44 120.6
C44 C45 H45 119.9
C44 C45 C46 120.12(16)
C46 C45 H45 119.9
C45 C46 H46 119.4
C45 C46 C47 121.20(17)
C47 C46 H46 119.4
C46 C47 H47 120.2
C48 C47 C46 119.58(16)
C48 C47 H47 120.2
C43 C48 C36 108.58(14)
C47 C48 C36 132.52(15)
C47 C48 C43 118.73(15)
Cl52 C51 H51 107.9
Cl53 C51 H51 107.9
Cl53 C51 Cl52 110.1(2)
Cl54 C51 H51 107.9
Cl54 C51 Cl52 110.3(2)
Cl54 C51 Cl53 112.4(3)

loop_
_geom_bond_atom_site_label_1
_geom_bond_atom_site_label_2
_geom_bond_distance
C1 C2 1.488(2)
C1 C22 1.490(2)
C1 C23 1.354(2)
C2 C3 1.374(2)
C2 C11 1.428(2)
C3 H3 0.9500
C3 C4 1.415(2)
C4 C5 1.419(2)
C4 C9 1.421(2)
C5 H5 0.9500
C5 C6 1.369(3)
C6 H6 0.9500
C6 C7 1.402(3)
C7 H7 0.9500
C7 C8 1.373(3)
C8 H8 0.9500
C8 C9 1.418(2)
C9 C10 1.418(2)
C10 H10 0.9500
C10 C11 1.371(2)
C11 C12 1.494(2)
C12 C13 1.498(2)
C12 C36 1.357(2)
C13 C14 1.372(2)
C13 C22 1.431(2)
C14 H14 0.9500
C14 C15 1.422(2)
C15 C16 1.419(2)
C15 C20 1.418(3)
C16 H16 0.9500
C16 C17 1.369(3)
C17 H17 0.9500
C17 C18 1.403(3)
C18 H18 0.9500
C18 C19 1.365(3)
C19 H19 0.9500
C19 C20 1.424(2)
C20 C21 1.418(2)
C21 H21 0.9500
C21 C22 1.373(2)
C23 C24 1.491(2)
C23 C35 1.497(2)
C24 C25 1.390(2)
C24 C29 1.406(2)
C25 H25 0.9500
C25 C26 1.390(2)
C26 H26 0.9500
C26 C27 1.392(3)
C27 H27 0.9500
C27 C28 1.383(3)
C28 H28 0.9500
C28 C29 1.385(2)
C29 C30 1.458(2)
C30 C31 1.395(2)
C30 C35 1.403(2)
C31 H31 0.9500
C31 C32 1.384(3)
C32 H32 0.9500
C32 C33 1.387(3)
C33 H33 0.9500
C33 C34 1.396(2)
C34 H34 0.9500
C34 C35 1.394(2)
C36 C37 1.501(2)
C36 C48 1.499(2)
C37 C38 1.395(2)
C37 C42 1.405(2)
C38 H38 0.9500
C38 C39 1.392(2)
C39 H39 0.9500
C39 C40 1.386(3)
C40 H40 0.9500
C40 C41 1.385(3)
C41 H41 0.9500
C41 C42 1.392(2)
C42 C43 1.456(2)
C43 C44 1.397(2)
C43 C48 1.404(2)
C44 H44 0.9500
C44 C45 1.383(3)
C45 H45 0.9500
C45 C46 1.387(3)
C46 H46 0.9500
C46 C47 1.394(2)
C47 H47 0.9500
C47 C48 1.390(2)
C51 H51 1.0000
C51 Cl52 1.761(5)
C51 Cl53 1.733(5)
C51 Cl54 1.727(4)

loop_
_geom_torsion_atom_site_label_1
_geom_torsion_atom_site_label_2
_geom_torsion_atom_site_label_3
_geom_torsion_atom_site_label_4
_geom_torsion
C1 C2 C3 C4 173.47(14)
C1 C2 C11 C10 -171.73(13)
C1 C2 C11 C12 2.73(19)
C1 C23 C24 C25 11.7(3)
C1 C23 C24 C29 -172.99(16)
C1 C23 C35 C30 173.05(15)
C1 C23 C35 C34 -11.3(3)
C2 C1 C22 C13 -51.36(16)
C2 C1 C22 C21 120.38(16)
C2 C1 C23 C24 -0.7(3)
C2 C1 C23 C35 179.47(14)
C2 C3 C4 C5 178.62(15)
C2 C3 C4 C9 -1.9(2)
C2 C11 C12 C13 -52.07(16)
C2 C11 C12 C36 120.42(16)
C3 C2 C11 C10 0.3(2)
C3 C2 C11 C12 174.76(13)
C3 C4 C5 C6 179.72(16)
C3 C4 C9 C8 -179.99(14)
C3 C4 C9 C10 -0.8(2)
C4 C5 C6 C7 0.1(3)
C4 C9 C10 C11 3.3(2)
C5 C4 C9 C8 -0.5(2)
C5 C4 C9 C10 178.70(14)
C5 C6 C7 C8 -0.2(3)
C6 C7 C8 C9 -0.1(3)
C7 C8 C9 C4 0.4(2)
C7 C8 C9 C10 -178.74(15)
C8 C9 C10 C11 -177.57(14)
C9 C4 C5 C6 0.2(2)
C9 C10 C11 C2 -3.0(2)
C9 C10 C11 C12 -176.87(14)
C10 C11 C12 C13 122.03(16)
C10 C11 C12 C36 -65.5(2)
C11 C2 C3 C4 2.2(2)
C11 C12 C13 C14 -120.69(16)
C11 C12 C13 C22 49.56(17)
C11 C12 C36 C37 3.2(2)
C11 C12 C36 C48 -169.82(14)
C12 C13 C14 C15 169.89(14)
C12 C13 C22 C1 1.85(19)
C12 C13 C22 C21 -170.21(14)
C12 C36 C37 C38 2.4(3)
C12 C36 C37 C42 -174.51(15)
C12 C36 C48 C43 174.01(15)
C12 C36 C48 C47 -1.0(3)
C13 C12 C36 C37 174.24(14)
C13 C12 C36 C48 1.2(3)
C13 C14 C15 C16 -178.46(15)
C13 C14 C15 C20 -0.3(2)
C14 C13 C22 C1 172.67(13)
C14 C13 C22 C21 0.6(2)
C14 C15 C16 C17 178.56(16)
C14 C15 C20 C19 -178.54(14)
C14 C15 C20 C21 -0.1(2)
C15 C16 C17 C18 0.0(3)
C15 C20 C21 C22 0.8(2)
C16 C15 C20 C19 -0.3(2)
C16 C15 C20 C21 178.12(14)
C16 C17 C18 C19 -0.5(3)
C17 C18 C19 C20 0.6(3)
C18 C19 C20 C15 -0.2(2)
C18 C19 C20 C21 -178.57(16)
C19 C20 C21 C22 179.15(15)
C20 C15 C16 C17 0.4(2)
C20 C21 C22 C1 -172.34(14)
C20 C21 C22 C13 -1.0(2)
C22 C1 C2 C3 -122.75(16)
C22 C1 C2 C11 48.95(17)
C22 C1 C23 C24 -176.90(14)
C22 C1 C23 C35 3.3(3)
C22 C13 C14 C15 0.1(2)
C23 C1 C2 C3 60.5(2)
C23 C1 C2 C11 -127.80(16)
C23 C1 C22 C13 125.39(16)
C23 C1 C22 C21 -62.9(2)
C23 C24 C25 C26 177.47(17)
C23 C24 C29 C28 179.83(16)
C23 C24 C29 C30 -4.46(18)
C24 C23 C35 C30 -6.78(16)
C24 C23 C35 C34 168.86(17)
C24 C25 C26 C27 0.8(3)
C24 C29 C30 C31 -175.23(18)
C24 C29 C30 C35 0.09(19)
C25 C24 C29 C28 -4.2(3)
C25 C24 C29 C30 171.54(15)
C25 C26 C27 C28 -2.7(3)
C26 C27 C28 C29 1.2(3)
C27 C28 C29 C24 2.2(3)
C27 C28 C29 C30 -172.47(19)
C28 C29 C30 C31 0.0(3)
C28 C29 C30 C35 175.33(18)
C29 C24 C25 C26 2.6(2)
C29 C30 C31 C32 172.52(18)
C29 C30 C35 C23 4.30(18)
C29 C30 C35 C34 -172.01(14)
C30 C31 C32 C33 -0.6(3)
C31 C30 C35 C23 -179.93(16)
C31 C30 C35 C34 3.8(2)
C31 C32 C33 C34 2.1(3)
C32 C33 C34 C35 -0.6(3)
C33 C34 C35 C23 -177.56(16)
C33 C34 C35 C30 -2.3(2)
C35 C23 C24 C25 -168.45(17)
C35 C23 C24 C29 6.83(16)
C35 C30 C31 C32 -2.3(3)
C36 C12 C13 C14 66.9(2)
C36 C12 C13 C22 -122.81(17)
C36 C37 C38 C39 -178.62(16)
C36 C37 C42 C41 178.89(15)
C36 C37 C42 C43 0.65(17)
C37 C36 C48 C43 -0.28(16)
C37 C36 C48 C47 -175.32(17)
C37 C38 C39 C40 0.9(3)
C37 C42 C43 C44 176.41(16)
C37 C42 C43 C48 -0.84(18)
C38 C37 C42 C41 1.5(2)
C38 C37 C42 C43 -176.79(14)
C38 C39 C40 C41 0.7(3)
C39 C40 C41 C42 -1.2(3)
C40 C41 C42 C37 0.1(3)
C40 C41 C42 C43 178.00(17)
C41 C42 C43 C44 -1.7(3)
C41 C42 C43 C48 -178.90(17)
C42 C37 C38 C39 -1.9(2)
C42 C43 C44 C45 -176.96(16)
C42 C43 C48 C36 0.68(17)
C42 C43 C48 C47 176.51(14)
C43 C44 C45 C46 0.9(3)
C44 C43 C48 C36 -176.82(14)
C44 C43 C48 C47 -1.0(2)
C44 C45 C46 C47 -0.7(3)
C45 C46 C47 C48 -0.3(3)
C46 C47 C48 C36 175.76(16)
C46 C47 C48 C43 1.1(2)
C48 C36 C37 C38 176.69(17)
C48 C36 C37 C42 -0.23(16)
C48 C43 C44 C45 0.0(2)
